data_1522419
loop_
_publ_author_name
'Maletta, H.'
'Sechovsky, V.'

_publ_section_title
;
 Magnetic properties of Tb Ni Al
;
_journal_name_full 'Journal of Alloys Compd.'
_journal_page_first 254
_journal_page_last 256
_journal_volume 207
_journal_year 1994
_chemical_formula_sum 'Al Ni Tb'
_space_group_IT_number 189
_symmetry_space_group_name_Hall 'P -6 -2'
_symmetry_space_group_name_H-M 'P -6 2 m'
_cell_angle_alpha 90
_cell_angle_beta 90
_cell_angle_gamma 120
_cell_formula_units_Z 3
_cell_length_a 6.8994
_cell_length_b 6.8994
_cell_length_c 3.975
_cell_volume 163.867
_citation_journal_id_ASTM JALCEU
_cod_data_source_file Maletta_JALCEU_1994_1634.cif
_cod_data_source_block Al1Ni1Tb1
_cod_original_cell_volume 163.8666
_cod_original_formula_sum 'Al1 Ni1 Tb1'
_cod_database_code 1522419

loop_
_symmetry_equiv_pos_as_xyz
x,y,z
-x+y,-x,-z
-y,x-y,z
x,y,-z
-x+y,-x,z
-y,x-y,-z
y,x,z
x-y,-y,-z
-x,-x+y,z
y,x,-z
x-y,-y,z
-x,-x+y,-z

loop_
_atom_site_label
_atom_site_type_symbol
_atom_site_fract_x
_atom_site_fract_y
_atom_site_fract_z
_atom_site_occupancy
_atom_site_U_iso_or_equiv
Ni1 Ni 0 0 0.5 1 0.0
Al1 Al 0.2458 0 0 1 0.0
Ni2 Ni 0.3333 0.6667 0 1 0.0
Tb1 Tb 0.5489 0 0.5 1 0.0
